data_7711423
loop_
_publ_author_name
'Oyarzabal, Itziar'
'Zabala-Lekuona, Andoni'
'Mota, Antonio J.'
'Palacios, Mar\'ia A'
'Rodr\'iguez-Di\'eguez, Antonio'
'Lorusso, Giulia'
'Evangelisti, Marco'
'Rodr\'iguez-Esteban, Corina'
'Brechin, Euan K.'
'Seco, Jos\'e M'
'Colacio, Enrique'

_publ_section_title
;
 Magneto-thermal properties and slow magnetic relaxation in Mn(II)Ln(III)
 complexes: influence of magnetic coupling on the magneto-caloric effect.
;
_journal_issue 34
_journal_name_full 'Dalton transactions (Cambridge, England : 2003)'
_journal_page_first 12954
_journal_page_last 12967
_journal_paper_doi 10.1039/d2dt01869a
_journal_volume 51
_journal_year 2022
_chemical_formula_moiety 'C40 H46 Gd Mn N5 O12, 2 (C2 H3 N)'
_chemical_formula_sum 'C44 H52 Gd Mn N7 O12'
_chemical_formula_weight 1083.11
_space_group_crystal_system monoclinic
_space_group_IT_number 14
_space_group_name_Hall '-P 2yn'
_space_group_name_H-M_alt 'P 1 21/n 1'
_atom_sites_solution_hydrogens geom
_audit_creation_method SHELXL-2018/3
_audit_update_record
;
2022-04-27 deposited with the CCDC.	2022-08-05 downloaded from the CCDC.
;
_cell_angle_alpha 90
_cell_angle_beta 102.7733(16)
_cell_angle_gamma 90
_cell_formula_units_Z 4
_cell_length_a 13.4699(19)
_cell_length_b 23.620(3)
_cell_length_c 14.908(2)
_cell_measurement_reflns_used 9994
_cell_measurement_temperature 100(2)
_cell_measurement_theta_max 27.921
_cell_measurement_theta_min 2.221
_cell_volume 4625.7(11)
_computing_cell_refinement 'Bruker Apex II'
_computing_data_collection 'Bruker Apex II'
_computing_data_reduction 'Bruker Apex II'
_computing_structure_refinement 'SHELXL-2018/3 (Sheldrick, 2018)'
_computing_structure_solution 'SHELXL-97 (Sheldrick, 1990)'
_diffrn_ambient_temperature 100(2)
_diffrn_measured_fraction_theta_full 0.999
_diffrn_measured_fraction_theta_max 0.999
_diffrn_measurement_device_type 'Bruker Axs APEX automatic diffractometer'
_diffrn_measurement_method 'phi and omega scans'
_diffrn_radiation_type MoK\a
_diffrn_radiation_wavelength 0.71069
_diffrn_reflns_av_R_equivalents 0.0246
_diffrn_reflns_av_unetI/netI 0.0266
_diffrn_reflns_Laue_measured_fraction_full 0.999
_diffrn_reflns_Laue_measured_fraction_max 0.999
_diffrn_reflns_limit_h_max 16
_diffrn_reflns_limit_h_min -8
_diffrn_reflns_limit_k_max 28
_diffrn_reflns_limit_k_min -27
_diffrn_reflns_limit_l_max 17
_diffrn_reflns_limit_l_min -17
_diffrn_reflns_number 24490
_diffrn_reflns_point_group_measured_fraction_full 0.999
_diffrn_reflns_point_group_measured_fraction_max 0.999
_diffrn_reflns_theta_full 24.998
_diffrn_reflns_theta_max 24.998
_diffrn_reflns_theta_min 1.645
_diffrn_source 'fine-focus sealed tube'
_exptl_absorpt_coefficient_mu 1.763
_exptl_absorpt_correction_T_max 0.7457
_exptl_absorpt_correction_T_min 0.6491
_exptl_absorpt_correction_type multi-scan
_exptl_absorpt_process_details
;
SADABS-2008/1 (Bruker,2008) was used for absorption correction.
wR2(int) was 0.0495 before and 0.0379 after correction.
The Ratio of minimum to maximum transmission is 0.8705.
The \l/2 correction factor is 0.0015.
;
_exptl_crystal_colour Colourless
_exptl_crystal_density_diffrn 1.555
_exptl_crystal_density_method 'not measured'
_exptl_crystal_description Prismatic
_exptl_crystal_F_000 2200
_exptl_crystal_size_max 0.34
_exptl_crystal_size_mid 0.23
_exptl_crystal_size_min 0.17
_refine_diff_density_max 0.940
_refine_diff_density_min -0.474
_refine_diff_density_rms 0.071
_refine_ls_extinction_method none
_refine_ls_goodness_of_fit_ref 1.037
_refine_ls_hydrogen_treatment constr
_refine_ls_matrix_type full
_refine_ls_number_parameters 595
_refine_ls_number_reflns 8122
_refine_ls_number_restraints 0
_refine_ls_restrained_S_all 1.037
_refine_ls_R_factor_all 0.0262
_refine_ls_R_factor_gt 0.0240
_refine_ls_shift/su_max 0.002
_refine_ls_shift/su_mean 0.000
_refine_ls_structure_factor_coef Fsqd
_refine_ls_weighting_details 'w=1/[\s^2^(Fo^2^)+(0.0291P)^2^+3.7074P] where P=(Fo^2^+2Fc^2^)/3'
_refine_ls_weighting_scheme calc
_refine_ls_wR_factor_gt 0.0585
_refine_ls_wR_factor_ref 0.0600
_reflns_Friedel_coverage 0.000
_reflns_number_gt 7558
_reflns_number_total 8122
_reflns_threshold_expression 'I > 2\s(I)'
_cod_data_source_file d2dt01869a2.cif
_cod_data_source_block Compound6
_cod_original_sg_symbol_H-M 'P 21/n'
_cod_database_code 7711423
_shelx_space_group_comment
;
The symmetry employed for this shelxl refinement is uniquely defined
by the following loop, which should always be used as a source of
symmetry information in preference to the above space-group names.
They are only intended as comments.
;

loop_
_space_group_symop_operation_xyz
'x, y, z'
'-x+1/2, y+1/2, -z+1/2'
'-x, -y, -z'
'x-1/2, -y-1/2, z-1/2'

loop_
_atom_site_label
_atom_site_type_symbol
_atom_site_fract_x
_atom_site_fract_y
_atom_site_fract_z
_atom_site_U_iso_or_equiv
_atom_site_adp_type
_atom_site_occupancy
_atom_site_site_symmetry_order
_atom_site_calc_flag
_atom_site_refinement_flags_posn
_atom_site_refinement_flags_adp
_atom_site_refinement_flags_occupancy
_atom_site_disorder_assembly
_atom_site_disorder_group
Mn1 Mn 0.79015(3) 0.01502(2) 0.64516(2) 0.01421(8) Uani 1 1 d . . . . .
Gd1 Gd 0.67608(2) 0.14405(2) 0.67483(2) 0.01413(5) Uani 1 1 d . . . . .
C1A C 0.6312(2) 0.23910(10) 0.48920(18) 0.0298(6) Uani 1 1 d . . . . .
H1AA H 0.690067 0.251606 0.468381 0.045 Uiso 1 1 calc R U . . .
H1AB H 0.624131 0.261137 0.541545 0.045 Uiso 1 1 calc R U . . .
H1AC H 0.571648 0.243790 0.440709 0.045 Uiso 1 1 calc R U . . .
C2A C 0.65513(18) 0.14170(9) 0.44733(16) 0.0158(5) Uani 1 1 d . . . . .
C3A C 0.67091(17) 0.08547(10) 0.47840(16) 0.0161(5) Uani 1 1 d . . . . .
C4A C 0.68183(17) 0.04403(9) 0.41401(16) 0.0159(5) Uani 1 1 d . . . . .
C5A C 0.68179(18) 0.05964(10) 0.32393(16) 0.0185(5) Uani 1 1 d . . . . .
H5A H 0.690120 0.031719 0.282219 0.022 Uiso 1 1 calc R U . . .
C6A C 0.66975(18) 0.11547(10) 0.29422(16) 0.0193(5) Uani 1 1 d . . . . .
C8A C 0.6724(2) 0.13105(11) 0.19648(17) 0.0254(6) Uani 1 1 d . . . . .
H8AA H 0.730339 0.113563 0.180181 0.038 Uiso 1 1 calc R U . . .
H8AB H 0.677418 0.171423 0.191509 0.038 Uiso 1 1 calc R U . . .
H8AC H 0.611280 0.118058 0.155653 0.038 Uiso 1 1 calc R U . . .
C7A C 0.65437(18) 0.15649(10) 0.35709(16) 0.0189(5) Uani 1 1 d . . . . .
H7A H 0.643539 0.193984 0.338414 0.023 Uiso 1 1 calc R U . . .
C9A C 0.68777(18) -0.01706(9) 0.44223(16) 0.0171(5) Uani 1 1 d . . . . .
H9AA H 0.629118 -0.025942 0.467445 0.021 Uiso 1 1 calc R U . . .
H9AB H 0.683755 -0.040254 0.387853 0.021 Uiso 1 1 calc R U . . .
C10A C 0.87097(19) -0.02575(10) 0.46962(17) 0.0222(5) Uani 1 1 d . . . . .
H10A H 0.931626 -0.036160 0.513636 0.033 Uiso 1 1 calc R U . . .
H10B H 0.875876 0.013026 0.451787 0.033 Uiso 1 1 calc R U . . .
H10C H 0.863360 -0.049638 0.416434 0.033 Uiso 1 1 calc R U . . .
C11A C 0.77585(19) -0.09263(9) 0.53876(17) 0.0197(5) Uani 1 1 d . . . . .
H11A H 0.840585 -0.103610 0.577705 0.024 Uiso 1 1 calc R U . . .
H11B H 0.764206 -0.116237 0.484192 0.024 Uiso 1 1 calc R U . . .
C12A C 0.6915(2) -0.10334(10) 0.59015(16) 0.0204(5) Uani 1 1 d . . . . .
H12A H 0.626300 -0.100983 0.546860 0.024 Uiso 1 1 calc R U . . .
H12B H 0.698606 -0.141520 0.614704 0.024 Uiso 1 1 calc R U . . .
C13A C 0.58587(19) -0.04595(11) 0.66698(19) 0.0257(6) Uani 1 1 d . . . . .
H13A H 0.547089 -0.078841 0.675449 0.038 Uiso 1 1 calc R U . . .
H13B H 0.555805 -0.028388 0.609301 0.038 Uiso 1 1 calc R U . . .
H13C H 0.586087 -0.019644 0.716115 0.038 Uiso 1 1 calc R U . . .
C14A C 0.73805(19) -0.08846(10) 0.75773(16) 0.0213(5) Uani 1 1 d . . . . .
H14A H 0.712512 -0.126725 0.759777 0.026 Uiso 1 1 calc R U . . .
H14B H 0.717462 -0.066822 0.805866 0.026 Uiso 1 1 calc R U . . .
C15A C 0.85378(19) -0.09006(10) 0.77632(17) 0.0220(5) Uani 1 1 d . . . . .
H15A H 0.880227 -0.103829 0.838297 0.026 Uiso 1 1 calc R U . . .
H15B H 0.874467 -0.116405 0.733999 0.026 Uiso 1 1 calc R U . . .
C16A C 1.00066(19) -0.04094(11) 0.74587(18) 0.0244(6) Uani 1 1 d . . . . .
H16A H 1.043980 -0.060916 0.795609 0.037 Uiso 1 1 calc R U . . .
H16B H 1.029482 -0.004467 0.738899 0.037 Uiso 1 1 calc R U . . .
H16C H 0.994694 -0.062177 0.690017 0.037 Uiso 1 1 calc R U . . .
C17A C 0.91325(19) -0.00015(10) 0.85325(16) 0.0198(5) Uani 1 1 d . . . . .
H17A H 0.948223 0.034681 0.844813 0.024 Uiso 1 1 calc R U . . .
H17B H 0.957902 -0.021481 0.901464 0.024 Uiso 1 1 calc R U . . .
C18A C 0.81869(19) 0.01501(9) 0.88643(16) 0.0178(5) Uani 1 1 d . . . . .
C19A C 0.74598(18) 0.05007(9) 0.83268(16) 0.0165(5) Uani 1 1 d . . . . .
C20A C 0.66161(19) 0.06701(10) 0.86573(16) 0.0186(5) Uani 1 1 d . . . . .
C25A C 0.5046(2) 0.11996(13) 0.8325(2) 0.0322(7) Uani 1 1 d . . . . .
H25A H 0.464393 0.086926 0.836785 0.048 Uiso 1 1 calc R U . . .
H25B H 0.466730 0.145326 0.787327 0.048 Uiso 1 1 calc R U . . .
H25C H 0.521173 0.138598 0.891168 0.048 Uiso 1 1 calc R U . . .
C21A C 0.6466(2) 0.04850(10) 0.94999(17) 0.0215(5) Uani 1 1 d . . . . .
H21A H 0.589607 0.060140 0.970760 0.026 Uiso 1 1 calc R U . . .
C22A C 0.7179(2) 0.01214(10) 1.00348(16) 0.0223(5) Uani 1 1 d . . . . .
C24A C 0.7011(2) -0.01080(11) 1.09384(17) 0.0300(6) Uani 1 1 d . . . . .
H24A H 0.688212 -0.050765 1.088208 0.045 Uiso 1 1 calc R U . . .
H24B H 0.643645 0.007867 1.109079 0.045 Uiso 1 1 calc R U . . .
H24C H 0.760597 -0.004034 1.141498 0.045 Uiso 1 1 calc R U . . .
C23A C 0.8034(2) -0.00363(10) 0.97141(16) 0.0207(5) Uani 1 1 d . . . . .
H23A H 0.851671 -0.027159 1.007414 0.025 Uiso 1 1 calc R U . . .
N1A N 0.78169(15) -0.03264(8) 0.51120(13) 0.0160(4) Uani 1 1 d . . . . .
N2A N 0.69171(15) -0.06287(8) 0.66712(13) 0.0182(4) Uani 1 1 d . . . . .
N3A N 0.89848(15) -0.03364(8) 0.76605(13) 0.0178(4) Uani 1 1 d . . . . .
O1A O 0.64275(13) 0.18015(7) 0.51471(11) 0.0186(4) Uani 1 1 d . . . . .
O2A O 0.67437(12) 0.07304(6) 0.56700(10) 0.0153(3) Uani 1 1 d . . . . .
O3A O 0.75396(12) 0.06711(6) 0.74841(10) 0.0166(3) Uani 1 1 d . . . . .
O4A O 0.59713(12) 0.10347(7) 0.80595(11) 0.0203(4) Uani 1 1 d . . . . .
N1C N 0.78489(16) 0.23235(9) 0.79175(15) 0.0235(5) Uani 1 1 d . . . . .
O1C O 0.76892(15) 0.18388(7) 0.82243(12) 0.0279(4) Uani 1 1 d . . . . .
O2C O 0.73544(13) 0.24426(7) 0.71149(12) 0.0233(4) Uani 1 1 d . . . . .
O3C O 0.84517(16) 0.26541(8) 0.83762(13) 0.0350(5) Uani 1 1 d . . . . .
N1D N 0.46429(16) 0.17598(9) 0.61129(14) 0.0204(4) Uani 1 1 d . . . . .
O1D O 0.52966(13) 0.20929(7) 0.66050(11) 0.0212(4) Uani 1 1 d . . . . .
O2D O 0.49165(13) 0.12470(7) 0.60767(11) 0.0210(4) Uani 1 1 d . . . . .
O3D O 0.38133(14) 0.19316(8) 0.57061(13) 0.0307(4) Uani 1 1 d . . . . .
C1P C 1.08578(18) 0.16533(9) 0.68076(17) 0.0178(5) Uani 1 1 d . . . . .
C2P C 1.0926(2) 0.14489(9) 0.77219(17) 0.0207(5) Uani 1 1 d . . . . .
H2P H 1.038792 0.124372 0.785598 0.025 Uiso 1 1 calc R U . . .
C3P C 1.1766(2) 0.15497(11) 0.83992(18) 0.0251(6) Uani 1 1 d . . . . .
H3P H 1.180168 0.140836 0.898767 0.030 Uiso 1 1 calc R U . . .
C4P C 1.2590(2) 0.18701(11) 0.82110(19) 0.0263(6) Uani 1 1 d . . . . .
H4P H 1.316484 0.193173 0.867682 0.032 Uiso 1 1 calc R U . . .
C5P C 1.25501(19) 0.20859(10) 0.73661(18) 0.0242(6) Uani 1 1 d . . . . .
H5P H 1.309072 0.230131 0.726026 0.029 Uiso 1 1 calc R U . . .
C6P C 1.16855(18) 0.19873(10) 0.66304(17) 0.0196(5) Uani 1 1 d . . . . .
C7P C 1.16271(18) 0.22050(10) 0.57498(17) 0.0207(5) Uani 1 1 d . . . . .
H7P H 1.214408 0.244040 0.564694 0.025 Uiso 1 1 calc R U . . .
C8P C 1.08172(18) 0.20792(9) 0.50233(17) 0.0189(5) Uani 1 1 d . . . . .
C9P C 1.0787(2) 0.22679(10) 0.41035(18) 0.0249(6) Uani 1 1 d . . . . .
H9P H 1.130626 0.249849 0.399172 0.030 Uiso 1 1 calc R U . . .
C10P C 1.0022(2) 0.21177(11) 0.33981(18) 0.0268(6) Uani 1 1 d . . . . .
H10P H 1.002219 0.224146 0.280596 0.032 Uiso 1 1 calc R U . . .
C11P C 0.9210(2) 0.17694(11) 0.35550(18) 0.0249(6) Uani 1 1 d . . . . .
H11P H 0.868704 0.166635 0.306334 0.030 Uiso 1 1 calc R U . . .
C12P C 0.91964(19) 0.15871(10) 0.44174(17) 0.0206(5) Uani 1 1 d . . . . .
H12P H 0.865658 0.136598 0.450994 0.025 Uiso 1 1 calc R U . . .
C13P C 0.99992(18) 0.17304(9) 0.51836(16) 0.0173(5) Uani 1 1 d . . . . .
C14P C 1.00198(18) 0.15378(9) 0.60816(16) 0.0164(5) Uani 1 1 d . . . . .
C15P C 0.91094(18) 0.12252(10) 0.62734(15) 0.0163(5) Uani 1 1 d . . . . .
O1P O 0.91244(12) 0.06917(6) 0.62557(11) 0.0178(3) Uani 1 1 d . . . . .
O2P O 0.83970(13) 0.15305(7) 0.64279(11) 0.0182(4) Uani 1 1 d . . . . .
C1E C -0.0485(2) 0.13835(10) 0.99735(18) 0.0248(6) Uani 1 1 d . . . . .
C2E C -0.1344(2) 0.16126(13) 1.03313(19) 0.0351(7) Uani 1 1 d . . . . .
H2EA H -0.194475 0.139311 1.009530 0.053 Uiso 1 1 calc R U . . .
H2EB H -0.146284 0.199943 1.013988 0.053 Uiso 1 1 calc R U . . .
H2EC H -0.118154 0.159399 1.099086 0.053 Uiso 1 1 calc R U . . .
N1E N 0.0171(2) 0.11944(11) 0.97344(17) 0.0365(6) Uani 1 1 d . . . . .
C1F C 0.9167(2) 0.33632(15) 0.5808(2) 0.0416(8) Uani 1 1 d . . . . .
C2F C 0.9366(2) 0.29273(12) 0.6507(2) 0.0416(8) Uani 1 1 d . . . . .
H2FA H 1.000548 0.274886 0.650426 0.062 Uiso 1 1 calc R U . . .
H2FB H 0.883216 0.264989 0.638062 0.062 Uiso 1 1 calc R U . . .
H2FC H 0.939169 0.309394 0.709882 0.062 Uiso 1 1 calc R U . . .
N1F N 0.9042(3) 0.37063(17) 0.5262(2) 0.0758(11) Uani 1 1 d . . . . .

loop_
_atom_site_aniso_label
_atom_site_aniso_U_11
_atom_site_aniso_U_22
_atom_site_aniso_U_33
_atom_site_aniso_U_23
_atom_site_aniso_U_13
_atom_site_aniso_U_12
Mn1 0.01472(18) 0.01267(17) 0.01560(18) 0.00005(13) 0.00413(14) -0.00042(13)
Gd1 0.01449(8) 0.01333(7) 0.01525(7) -0.00038(4) 0.00478(5) 0.00063(4)
C1A 0.0509(18) 0.0154(12) 0.0243(14) 0.0013(10) 0.0109(13) 0.0068(12)
C2A 0.0134(12) 0.0168(12) 0.0166(12) -0.0023(9) 0.0017(10) -0.0006(9)
C3A 0.0113(11) 0.0201(12) 0.0168(12) 0.0026(9) 0.0028(9) -0.0007(9)
C4A 0.0134(12) 0.0159(11) 0.0174(12) -0.0012(9) 0.0015(9) 0.0005(9)
C5A 0.0184(12) 0.0207(12) 0.0160(12) -0.0027(10) 0.0032(10) 0.0000(10)
C6A 0.0179(13) 0.0214(12) 0.0174(12) 0.0006(10) 0.0018(10) 0.0002(10)
C8A 0.0331(16) 0.0249(13) 0.0187(12) 0.0015(11) 0.0066(11) 0.0016(11)
C7A 0.0190(13) 0.0184(11) 0.0181(12) 0.0032(10) 0.0019(10) 0.0006(10)
C9A 0.0183(12) 0.0170(11) 0.0158(12) -0.0026(9) 0.0033(10) -0.0007(9)
C10A 0.0214(13) 0.0219(12) 0.0255(13) 0.0000(10) 0.0100(11) 0.0018(10)
C11A 0.0246(13) 0.0129(11) 0.0206(12) -0.0010(9) 0.0029(10) 0.0013(10)
C12A 0.0257(14) 0.0151(11) 0.0190(12) 0.0002(10) 0.0023(10) -0.0049(10)
C13A 0.0203(14) 0.0263(13) 0.0316(14) -0.0014(11) 0.0085(12) -0.0049(11)
C14A 0.0281(14) 0.0171(12) 0.0190(12) 0.0015(10) 0.0058(11) -0.0068(10)
C15A 0.0283(14) 0.0162(11) 0.0207(12) 0.0016(10) 0.0035(11) 0.0018(10)
C16A 0.0224(14) 0.0258(13) 0.0250(13) 0.0002(11) 0.0052(11) 0.0052(11)
C17A 0.0206(13) 0.0186(12) 0.0184(12) 0.0005(10) 0.0007(10) 0.0006(10)
C18A 0.0201(13) 0.0152(11) 0.0166(12) -0.0038(9) 0.0007(10) -0.0033(10)
C19A 0.0183(12) 0.0143(11) 0.0170(12) -0.0010(9) 0.0039(10) -0.0055(9)
C20A 0.0202(13) 0.0172(11) 0.0181(12) 0.0003(10) 0.0037(10) -0.0019(10)
C25A 0.0265(15) 0.0384(16) 0.0373(16) 0.0124(13) 0.0190(13) 0.0111(13)
C21A 0.0264(14) 0.0194(12) 0.0211(12) -0.0028(10) 0.0103(11) -0.0032(10)
C22A 0.0350(15) 0.0172(12) 0.0151(12) -0.0003(10) 0.0068(11) -0.0039(11)
C24A 0.0454(18) 0.0270(14) 0.0209(13) 0.0020(11) 0.0146(13) 0.0011(12)
C23A 0.0267(14) 0.0182(12) 0.0158(12) 0.0001(10) 0.0014(10) 0.0001(10)
N1A 0.0157(10) 0.0141(9) 0.0192(10) -0.0001(8) 0.0058(8) 0.0010(8)
N2A 0.0179(11) 0.0166(10) 0.0198(10) -0.0006(8) 0.0034(9) -0.0031(8)
N3A 0.0173(11) 0.0162(10) 0.0193(10) 0.0011(8) 0.0025(8) 0.0017(8)
O1A 0.0235(9) 0.0148(8) 0.0179(8) 0.0005(7) 0.0052(7) 0.0025(7)
O2A 0.0169(8) 0.0154(8) 0.0142(8) 0.0011(6) 0.0051(7) 0.0015(6)
O3A 0.0196(9) 0.0170(8) 0.0147(8) 0.0013(7) 0.0067(7) 0.0012(7)
O4A 0.0180(9) 0.0239(9) 0.0212(9) 0.0035(7) 0.0091(7) 0.0042(7)
N1C 0.0232(12) 0.0221(11) 0.0263(12) -0.0069(9) 0.0081(10) 0.0012(9)
O1C 0.0421(12) 0.0201(9) 0.0210(9) -0.0031(7) 0.0061(8) -0.0078(8)
O2C 0.0220(10) 0.0191(9) 0.0277(10) -0.0002(7) 0.0030(8) 0.0009(7)
O3C 0.0409(12) 0.0243(10) 0.0373(11) -0.0135(9) 0.0030(10) -0.0086(9)
N1D 0.0189(11) 0.0236(11) 0.0198(10) -0.0033(9) 0.0068(9) -0.0013(9)
O1D 0.0186(9) 0.0218(9) 0.0230(9) -0.0069(7) 0.0039(7) -0.0004(7)
O2D 0.0196(9) 0.0174(8) 0.0260(9) -0.0039(7) 0.0048(7) 0.0017(7)
O3D 0.0174(10) 0.0343(10) 0.0374(11) -0.0044(9) -0.0003(8) 0.0074(8)
C1P 0.0175(12) 0.0123(11) 0.0249(13) -0.0037(10) 0.0075(10) 0.0014(9)
C2P 0.0234(14) 0.0165(12) 0.0235(13) -0.0022(10) 0.0079(11) -0.0024(10)
C3P 0.0275(15) 0.0247(13) 0.0227(13) -0.0048(11) 0.0046(12) 0.0026(11)
C4P 0.0184(13) 0.0286(14) 0.0305(14) -0.0102(11) 0.0021(11) 0.0016(11)
C5P 0.0170(13) 0.0213(13) 0.0353(15) -0.0085(11) 0.0079(11) -0.0033(10)
C6P 0.0191(13) 0.0125(11) 0.0293(14) -0.0046(10) 0.0098(11) 0.0007(9)
C7P 0.0174(13) 0.0140(11) 0.0341(14) -0.0006(10) 0.0130(11) -0.0017(10)
C8P 0.0179(12) 0.0136(11) 0.0275(13) 0.0025(10) 0.0103(11) 0.0047(9)
C9P 0.0249(14) 0.0194(12) 0.0349(15) 0.0076(11) 0.0163(12) 0.0025(11)
C10P 0.0294(15) 0.0274(14) 0.0267(14) 0.0098(11) 0.0127(12) 0.0057(11)
C11P 0.0231(14) 0.0274(13) 0.0239(13) 0.0050(11) 0.0048(11) 0.0053(11)
C12P 0.0172(13) 0.0199(12) 0.0253(13) 0.0022(10) 0.0062(11) 0.0010(10)
C13P 0.0172(12) 0.0115(11) 0.0245(13) 0.0006(9) 0.0074(10) 0.0030(9)
C14P 0.0154(12) 0.0129(10) 0.0225(12) -0.0022(9) 0.0075(10) 0.0019(9)
C15P 0.0170(12) 0.0188(12) 0.0127(11) -0.0004(9) 0.0028(10) -0.0014(10)
O1P 0.0180(9) 0.0136(8) 0.0230(9) -0.0001(7) 0.0071(7) -0.0014(7)
O2P 0.0172(9) 0.0177(8) 0.0217(9) -0.0004(7) 0.0084(7) 0.0008(7)
C1E 0.0283(16) 0.0178(12) 0.0227(14) -0.0012(10) -0.0063(12) 0.0024(11)
C2E 0.0387(18) 0.0420(16) 0.0265(15) 0.0010(13) 0.0113(13) 0.0053(14)
N1E 0.0389(15) 0.0365(14) 0.0337(14) 0.0040(11) 0.0075(12) 0.0022(12)
C1F 0.0367(18) 0.0512(19) 0.0359(18) -0.0117(16) 0.0058(14) 0.0051(15)
C2F 0.0377(18) 0.0326(16) 0.060(2) -0.0023(15) 0.0233(16) -0.0041(13)
N1F 0.088(3) 0.093(3) 0.0421(19) 0.0158(19) 0.0059(18) 0.030(2)

loop_
_atom_type_symbol
_atom_type_description
_atom_type_scat_dispersion_real
_atom_type_scat_dispersion_imag
_atom_type_scat_source
C C 0.0033 0.0016 'International Tables Vol C Tables 4.2.6.8 and 6.1.1.4'
H H 0.0000 0.0000 'International Tables Vol C Tables 4.2.6.8 and 6.1.1.4'
Gd Gd -0.1653 3.9035 'International Tables Vol C Tables 4.2.6.8 and 6.1.1.4'
Mn Mn 0.3368 0.7283 'International Tables Vol C Tables 4.2.6.8 and 6.1.1.4'
N N 0.0061 0.0033 'International Tables Vol C Tables 4.2.6.8 and 6.1.1.4'
O O 0.0106 0.0060 'International Tables Vol C Tables 4.2.6.8 and 6.1.1.4'

loop_
_geom_angle_atom_site_label_1
_geom_angle_atom_site_label_2
_geom_angle_atom_site_label_3
_geom_angle
_geom_angle_site_symmetry_1
_geom_angle_site_symmetry_3
_geom_angle_publ_flag
O3A Mn1 O1P 93.42(6) . . ?
O3A Mn1 O2A 76.86(6) . . ?
O1P Mn1 O2A 91.84(6) . . ?
O3A Mn1 N1A 162.71(7) . . ?
O1P Mn1 N1A 93.79(6) . . ?
O2A Mn1 N1A 87.21(6) . . ?
O3A Mn1 N2A 97.31(7) . . ?
O1P Mn1 N2A 164.15(7) . . ?
O2A Mn1 N2A 101.93(7) . . ?
N1A Mn1 N2A 79.23(7) . . ?
O3A Mn1 N3A 86.00(7) . . ?
O1P Mn1 N3A 91.75(7) . . ?
O2A Mn1 N3A 162.67(6) . . ?
N1A Mn1 N3A 109.46(7) . . ?
N2A Mn1 N3A 77.45(7) . . ?
O3A Mn1 Gd1 38.56(4) . . ?
O1P Mn1 Gd1 82.53(4) . . ?
O2A Mn1 Gd1 40.85(4) . . ?
N1A Mn1 Gd1 127.35(5) . . ?
N2A Mn1 Gd1 113.05(5) . . ?
N3A Mn1 Gd1 123.10(5) . . ?
O3A Gd1 O2A 71.77(5) . . ?
O3A Gd1 O2P 79.45(6) . . ?
O2A Gd1 O2P 77.99(5) . . ?
O3A Gd1 O1C 77.52(6) . . ?
O2A Gd1 O1C 145.09(6) . . ?
O2P Gd1 O1C 80.48(6) . . ?
O3A Gd1 O1D 144.98(6) . . ?
O2A Gd1 O1D 120.31(5) . . ?
O2P Gd1 O1D 133.39(5) . . ?
O1C Gd1 O1D 94.41(6) . . ?
O3A Gd1 O1A 135.24(5) . . ?
O2A Gd1 O1A 67.02(5) . . ?
O2P Gd1 O1A 75.72(6) . . ?
O1C Gd1 O1A 132.55(6) . . ?
O1D Gd1 O1A 74.43(5) . . ?
O3A Gd1 O2D 111.12(6) . . ?
O2A Gd1 O2D 74.59(5) . . ?
O2P Gd1 O2D 145.19(6) . . ?
O1C Gd1 O2D 133.53(6) . . ?
O1D Gd1 O2D 51.57(5) . . ?
O1A Gd1 O2D 74.08(6) . . ?
O3A Gd1 O2C 124.04(6) . . ?
O2A Gd1 O2C 141.59(5) . . ?
O2P Gd1 O2C 72.20(6) . . ?
O1C Gd1 O2C 51.22(6) . . ?
O1D Gd1 O2C 69.05(5) . . ?
O1A Gd1 O2C 82.36(5) . . ?
O2D Gd1 O2C 119.80(5) . . ?
O3A Gd1 O4A 64.04(5) . . ?
O2A Gd1 O4A 108.10(5) . . ?
O2P Gd1 O4A 137.52(5) . . ?
O1C Gd1 O4A 71.42(6) . . ?
O1D Gd1 O4A 81.03(5) . . ?
O1A Gd1 O4A 146.23(5) . . ?
O2D Gd1 O4A 72.53(5) . . ?
O2C Gd1 O4A 110.21(5) . . ?
O3A Gd1 N1C 99.67(6) . . ?
O2A Gd1 N1C 149.65(6) . . ?
O2P Gd1 N1C 71.77(6) . . ?
O1C Gd1 N1C 25.76(6) . . ?
O1D Gd1 N1C 83.76(6) . . ?
O1A Gd1 N1C 106.93(6) . . ?
O2D Gd1 N1C 134.10(6) . . ?
O2C Gd1 N1C 25.82(6) . . ?
O4A Gd1 N1C 92.84(6) . . ?
O3A Gd1 N1D 133.30(6) . . ?
O2A Gd1 N1D 95.93(5) . . ?
O2P Gd1 N1D 143.50(6) . . ?
O1C Gd1 N1D 117.44(6) . . ?
O1D Gd1 N1D 26.12(5) . . ?
O1A Gd1 N1D 68.94(6) . . ?
O2D Gd1 N1D 25.90(5) . . ?
O2C Gd1 N1D 93.94(6) . . ?
O4A Gd1 N1D 78.79(5) . . ?
N1C Gd1 N1D 109.84(6) . . ?
O3A Gd1 Mn1 35.63(4) . . ?
O2A Gd1 Mn1 38.45(4) . . ?
O2P Gd1 Mn1 66.19(4) . . ?
O1C Gd1 Mn1 107.23(4) . . ?
O1D Gd1 Mn1 154.02(4) . . ?
O1A Gd1 Mn1 99.76(4) . . ?
O2D Gd1 Mn1 102.45(4) . . ?
O2C Gd1 Mn1 136.17(4) . . ?
O4A Gd1 Mn1 92.18(4) . . ?
N1C Gd1 Mn1 121.79(4) . . ?
N1D Gd1 Mn1 127.98(4) . . ?
C7A C2A O1A 124.0(2) . . ?
C7A C2A C3A 121.7(2) . . ?
O1A C2A C3A 114.3(2) . . ?
O2A C3A C4A 122.3(2) . . ?
O2A C3A C2A 120.0(2) . . ?
C4A C3A C2A 117.7(2) . . ?
C5A C4A C3A 119.9(2) . . ?
C5A C4A C9A 120.9(2) . . ?
C3A C4A C9A 119.1(2) . . ?
C6A C5A C4A 122.3(2) . . ?
C5A C6A C7A 118.0(2) . . ?
C5A C6A C8A 120.8(2) . . ?
C7A C6A C8A 121.2(2) . . ?
C2A C7A C6A 120.4(2) . . ?
N1A C9A C4A 114.58(19) . . ?
N1A C11A C12A 112.89(19) . . ?
N2A C12A C11A 113.90(19) . . ?
N2A C14A C15A 112.5(2) . . ?
N3A C15A C14A 112.43(19) . . ?
N3A C17A C18A 116.78(19) . . ?
C19A C18A C23A 118.9(2) . . ?
C19A C18A C17A 119.3(2) . . ?
C23A C18A C17A 121.7(2) . . ?
O3A C19A C18A 121.6(2) . . ?
O3A C19A C20A 118.9(2) . . ?
C18A C19A C20A 119.5(2) . . ?
C21A C20A C19A 121.6(2) . . ?
C21A C20A O4A 125.3(2) . . ?
C19A C20A O4A 113.1(2) . . ?
C20A C21A C22A 119.3(2) . . ?
C23A C22A C21A 119.0(2) . . ?
C23A C22A C24A 120.5(2) . . ?
C21A C22A C24A 120.4(2) . . ?
C22A C23A C18A 121.7(2) . . ?
C10A N1A C11A 108.63(18) . . ?
C10A N1A C9A 109.19(18) . . ?
C11A N1A C9A 109.79(18) . . ?
C10A N1A Mn1 115.23(15) . . ?
C11A N1A Mn1 103.02(13) . . ?
C9A N1A Mn1 110.73(13) . . ?
C13A N2A C14A 108.78(19) . . ?
C13A N2A C12A 109.51(19) . . ?
C14A N2A C12A 111.55(19) . . ?
C13A N2A Mn1 111.35(15) . . ?
C14A N2A Mn1 108.11(14) . . ?
C12A N2A Mn1 107.54(14) . . ?
C16A N3A C15A 109.43(19) . . ?
C16A N3A C17A 106.66(18) . . ?
C15A N3A C17A 111.34(18) . . ?
C16A N3A Mn1 110.35(14) . . ?
C15A N3A Mn1 108.70(14) . . ?
C17A N3A Mn1 110.36(13) . . ?
C2A O1A C1A 117.57(18) . . ?
C2A O1A Gd1 116.45(13) . . ?
C1A O1A Gd1 124.85(14) . . ?
C3A O2A Mn1 121.45(13) . . ?
C3A O2A Gd1 121.07(13) . . ?
Mn1 O2A Gd1 100.70(6) . . ?
C19A O3A Mn1 125.84(14) . . ?
C19A O3A Gd1 124.73(14) . . ?
Mn1 O3A Gd1 105.80(6) . . ?
C20A O4A C25A 116.40(18) . . ?
C20A O4A Gd1 113.98(13) . . ?
C25A O4A Gd1 128.86(14) . . ?
O3C N1C O2C 122.2(2) . . ?
O3C N1C O1C 121.3(2) . . ?
O2C N1C O1C 116.5(2) . . ?
O3C N1C Gd1 169.05(17) . . ?
O2C N1C Gd1 60.07(11) . . ?
O1C N1C Gd1 57.60(11) . . ?
N1C O1C Gd1 96.63(13) . . ?
N1C O2C Gd1 94.11(13) . . ?
O3D N1D O2D 122.7(2) . . ?
O3D N1D O1D 121.2(2) . . ?
O2D N1D O1D 116.09(19) . . ?
O3D N1D Gd1 167.94(16) . . ?
O2D N1D Gd1 59.49(11) . . ?
O1D N1D Gd1 58.10(11) . . ?
N1D O1D Gd1 95.78(13) . . ?
N1D O2D Gd1 94.61(13) . . ?
C14P C1P C2P 122.7(2) . . ?
C14P C1P C6P 119.2(2) . . ?
C2P C1P C6P 118.1(2) . . ?
C3P C2P C1P 121.1(2) . . ?
C2P C3P C4P 120.3(2) . . ?
C5P C4P C3P 120.9(2) . . ?
C4P C5P C6P 120.8(2) . . ?
C7P C6P C5P 121.9(2) . . ?
C7P C6P C1P 119.4(2) . . ?
C5P C6P C1P 118.8(2) . . ?
C8P C7P C6P 121.7(2) . . ?
C7P C8P C9P 122.0(2) . . ?
C7P C8P C13P 119.4(2) . . ?
C9P C8P C13P 118.5(2) . . ?
C10P C9P C8P 121.3(2) . . ?
C9P C10P C11P 120.3(2) . . ?
C12P C11P C10P 120.5(2) . . ?
C11P C12P C13P 121.0(2) . . ?
C14P C13P C12P 122.4(2) . . ?
C14P C13P C8P 119.2(2) . . ?
C12P C13P C8P 118.4(2) . . ?
C1P C14P C13P 120.8(2) . . ?
C1P C14P C15P 119.7(2) . . ?
C13P C14P C15P 119.4(2) . . ?
O1P C15P O2P 126.3(2) . . ?
O1P C15P C14P 117.8(2) . . ?
O2P C15P C14P 115.9(2) . . ?
C15P O1P Mn1 125.03(15) . . ?
C15P O2P Gd1 139.97(15) . . ?
N1E C1E C2E 177.0(3) . . ?
N1F C1F C2F 177.9(4) . . ?

loop_
_geom_bond_atom_site_label_1
_geom_bond_atom_site_label_2
_geom_bond_distance
_geom_bond_site_symmetry_2
_geom_bond_publ_flag
Mn1 O3A 2.1102(16) . ?
Mn1 O1P 2.1557(16) . ?
Mn1 O2A 2.2055(16) . ?
Mn1 N1A 2.2734(19) . ?
Mn1 N2A 2.333(2) . ?
Mn1 N3A 2.3529(19) . ?
Mn1 Gd1 3.4850(5) . ?
Gd1 O3A 2.2578(16) . ?
Gd1 O2A 2.3199(15) . ?
Gd1 O2P 2.3656(17) . ?
Gd1 O1C 2.4645(17) . ?
Gd1 O1D 2.4745(17) . ?
Gd1 O1A 2.4806(16) . ?
Gd1 O2D 2.5066(17) . ?
Gd1 O2C 2.5192(17) . ?
Gd1 O4A 2.6058(16) . ?
Gd1 N1C 2.899(2) . ?
Gd1 N1D 2.900(2) . ?
C1A O1A 1.443(3) . ?
C2A C7A 1.388(3) . ?
C2A O1A 1.391(3) . ?
C2A C3A 1.407(3) . ?
C3A O2A 1.344(3) . ?
C3A C4A 1.401(3) . ?
C4A C5A 1.392(3) . ?
C4A C9A 1.500(3) . ?
C5A C6A 1.389(3) . ?
C6A C7A 1.395(3) . ?
C6A C8A 1.511(3) . ?
C9A N1A 1.489(3) . ?
C10A N1A 1.479(3) . ?
C11A N1A 1.482(3) . ?
C11A C12A 1.525(3) . ?
C12A N2A 1.493(3) . ?
C13A N2A 1.480(3) . ?
C14A N2A 1.486(3) . ?
C14A C15A 1.522(4) . ?
C15A N3A 1.484(3) . ?
C16A N3A 1.482(3) . ?
C17A N3A 1.497(3) . ?
C17A C18A 1.508(3) . ?
C18A C19A 1.393(3) . ?
C18A C23A 1.399(3) . ?
C19A O3A 1.346(3) . ?
C19A C20A 1.394(3) . ?
C20A C21A 1.387(3) . ?
C20A O4A 1.396(3) . ?
C25A O4A 1.442(3) . ?
C21A C22A 1.400(4) . ?
C22A C23A 1.392(4) . ?
C22A C24A 1.515(3) . ?
N1C O3C 1.221(3) . ?
N1C O2C 1.266(3) . ?
N1C O1C 1.269(3) . ?
N1D O3D 1.217(3) . ?
N1D O2D 1.271(3) . ?
N1D O1D 1.283(3) . ?
C1P C14P 1.407(3) . ?
C1P C2P 1.430(3) . ?
C1P C6P 1.437(3) . ?
C2P C3P 1.361(4) . ?
C3P C4P 1.421(4) . ?
C4P C5P 1.349(4) . ?
C5P C6P 1.431(3) . ?
C6P C7P 1.396(3) . ?
C7P C8P 1.389(3) . ?
C8P C9P 1.434(3) . ?
C8P C13P 1.438(3) . ?
C9P C10P 1.347(4) . ?
C10P C11P 1.428(4) . ?
C11P C12P 1.360(3) . ?
C12P C13P 1.429(3) . ?
C13P C14P 1.408(3) . ?
C14P C15P 1.512(3) . ?
C15P O1P 1.261(3) . ?
C15P O2P 1.262(3) . ?
C1E N1E 1.117(4) . ?
C1E C2E 1.479(4) . ?
C1F N1F 1.134(5) . ?
C1F C2F 1.447(5) . ?
